data_4315231
loop_
_publ_author_name
'Fei-Yan Yi'
'Qi-Pu Lin'
'Tian-Hua Zhou'
'Jiang-Gao Mao'

_publ_section_title
;
 A Series of New Manganese(II) Sulfonate-Arsonates with 2D Layer, 1D
 Chain, and 0D Clusters Structures
;
_journal_name_full 'Inorganic Chemistry'
_journal_page_first 3489
_journal_page_last 3500
_journal_paper_doi 10.1021/ic100103k
_journal_volume 49
_journal_year 2010
_chemical_formula_sum 'C60 H59 As2 Mn2 N8 O20.5 S2'
_chemical_formula_weight 1543.99
_chemical_name_systematic
; 
 ? 
;
_space_group_IT_number 2
_symmetry_cell_setting triclinic
_symmetry_space_group_name_Hall '-P 1'
_symmetry_space_group_name_H-M 'P -1'
_atom_sites_solution_hydrogens geom
_atom_sites_solution_primary direct
_atom_sites_solution_secondary difmap
_audit_creation_method SHELXL-97
_cell_angle_alpha 68.629(11)
_cell_angle_beta 65.072(10)
_cell_angle_gamma 62.493(10)
_cell_formula_units_Z 2
_cell_length_a 15.525(3)
_cell_length_b 16.197(3)
_cell_length_c 16.287(3)
_cell_measurement_reflns_used 5066
_cell_measurement_temperature 293(2)
_cell_measurement_theta_max 27.4719
_cell_measurement_theta_min 2.5335
_cell_volume 3219.9(11)
_computing_cell_refinement 'CrystalClear (Rigaku/MSC Inc., 2005)'
_computing_data_collection 'CrystalClear (Rigaku/MSC Inc., 2005)'
_computing_data_reduction 'CrystalClear (Rigaku/MSC Inc., 2005)'
_computing_structure_refinement 'SHELXL-97 (Sheldrick, 1997)'
_computing_structure_solution 'SHELXS-97 (Sheldrick, 1990)'
_diffrn_ambient_temperature 293(2)
_diffrn_detector_area_resol_mean 28.5714
_diffrn_measured_fraction_theta_full 0.985
_diffrn_measured_fraction_theta_max 0.985
_diffrn_measurement_device_type 'Saturn70 (4x4 bin mode)'
_diffrn_measurement_method CCD_Profile_fitting
_diffrn_radiation_monochromator graphite
_diffrn_radiation_source 'fine-focus sealed tube'
_diffrn_radiation_type MoK\a
_diffrn_radiation_wavelength 0.71073
_diffrn_reflns_av_R_equivalents 0.0415
_diffrn_reflns_av_sigmaI/netI 0.0753
_diffrn_reflns_limit_h_max 19
_diffrn_reflns_limit_h_min -19
_diffrn_reflns_limit_k_max 15
_diffrn_reflns_limit_k_min -21
_diffrn_reflns_limit_l_max 21
_diffrn_reflns_limit_l_min -21
_diffrn_reflns_number 25617
_diffrn_reflns_theta_full 27.47
_diffrn_reflns_theta_max 27.47
_diffrn_reflns_theta_min 2.82
_exptl_absorpt_coefficient_mu 1.559
_exptl_absorpt_correction_T_max 1
_exptl_absorpt_correction_T_min 0.8719
_exptl_absorpt_correction_type multi-scan
_exptl_crystal_colour orange
_exptl_crystal_density_diffrn 1.593
_exptl_crystal_density_method 'not measured'
_exptl_crystal_description prism
_exptl_crystal_F_000 1574
_exptl_crystal_size_max 0.14
_exptl_crystal_size_mid 0.06
_exptl_crystal_size_min 0.04
_refine_diff_density_max 0.950
_refine_diff_density_min -0.584
_refine_diff_density_rms 0.084
_refine_ls_extinction_coef 0.002906
_refine_ls_extinction_expression Fc^*^=kFc[1+0.001xFc^2^\l^3^/sin(2\q)]^-1/4^
_refine_ls_extinction_method SHELXL
_refine_ls_goodness_of_fit_ref 1.036
_refine_ls_hydrogen_treatment constr
_refine_ls_matrix_type full
_refine_ls_number_parameters 852
_refine_ls_number_reflns 14528
_refine_ls_number_restraints 0
_refine_ls_restrained_S_all 1.036
_refine_ls_R_factor_all 0.1223
_refine_ls_R_factor_gt 0.0722
_refine_ls_shift/su_max 0.001
_refine_ls_shift/su_mean 0.000
_refine_ls_structure_factor_coef Fsqd
_refine_ls_weighting_details 'calc w=1/[\s^2^(Fo^2^)+(0.1150P)^2^+0.2053P] where P=(Fo^2^+2Fc^2^)/3'
_refine_ls_weighting_scheme calc
_refine_ls_wR_factor_gt 0.1869
_refine_ls_wR_factor_ref 0.2258
_reflns_number_gt 8442
_reflns_number_total 14528
_reflns_threshold_expression >2sigma(I)
_cod_data_source_file ic100103k_si_001_02.cif
_cod_data_source_block 2
_cod_depositor_comments
;
The following automatic conversions were performed:

'_exptl_absorpt_correction_type' value 'Multi-scan' changed to
'multi-scan' according to the built-in table from CIF Core dictionary
named 'cif_core.dic' version 2.4.1 from 2010-06-29.

Automatic conversion script
Id: cif_fix_values 1646 2011-03-28 12:23:43Z adriana 
;
_cod_original_cell_volume 3219.8(10)
_cod_original_formula_sum 'C60 H59 As2 Mn2 N8 O20.50 S2'
_cod_database_code 4315231

loop_
_symmetry_equiv_pos_as_xyz
'x, y, z'
'-x, -y, -z'

loop_
_atom_site_label
_atom_site_type_symbol
_atom_site_fract_x
_atom_site_fract_y
_atom_site_fract_z
_atom_site_U_iso_or_equiv
_atom_site_adp_type
_atom_site_occupancy
_atom_site_symmetry_multiplicity
_atom_site_calc_flag
_atom_site_refinement_flags
_atom_site_disorder_assembly
_atom_site_disorder_group
Mn1 Mn 0.12907(6) 0.56755(6) 0.15477(5) 0.0488(2) Uani 1 1 d . . .
Mn2 Mn 0.43020(6) 0.81138(6) 0.30370(6) 0.0585(2) Uani 1 1 d . . .
As1 As 0.00559(4) 0.61212(4) 0.37847(3) 0.04969(18) Uani 1 1 d . . .
As2 As 0.33971(5) 0.86716(5) 0.52045(4) 0.0775(2) Uani 1 1 d . . .
S1 S -0.07908(11) 0.75098(11) 0.18684(10) 0.0616(4) Uani 1 1 d . . .
S2 S 0.47644(13) 0.98680(11) 0.31811(11) 0.0659(4) Uani 1 1 d . . .
N1 N 0.2516(4) 0.6316(3) 0.1057(3) 0.0607(12) Uani 1 1 d . . .
N2 N 0.2840(3) 0.4424(3) 0.1576(3) 0.0562(11) Uani 1 1 d . . .
N3 N 0.0594(3) 0.4627(3) 0.1768(3) 0.0618(12) Uani 1 1 d . . .
N4 N 0.1604(3) 0.5468(3) 0.0111(3) 0.0539(11) Uani 1 1 d . . .
N5 N 0.4972(3) 0.8240(3) 0.1438(3) 0.0592(11) Uani 1 1 d . . .
N6 N 0.3041(4) 0.9186(4) 0.2435(3) 0.0688(13) Uani 1 1 d . . .
N7 N 0.5629(3) 0.6810(3) 0.3382(3) 0.0547(11) Uani 1 1 d . . .
N8 N 0.3961(3) 0.6828(4) 0.3185(3) 0.0610(12) Uani 1 1 d . . .
C1 C -0.0265(4) 0.7465(4) 0.3321(4) 0.0583(13) Uani 1 1 d . . .
C2 C -0.0609(4) 0.8007(4) 0.2551(4) 0.0620(14) Uani 1 1 d . . .
C3 C -0.0768(7) 0.8967(5) 0.2279(6) 0.101(3) Uani 1 1 d . . .
H3A H -0.0935 0.9314 0.1735 0.121 Uiso 1 1 calc R . .
C4 C -0.0686(10) 0.9416(6) 0.2792(8) 0.141(4) Uani 1 1 d . . .
H4A H -0.0872 1.0074 0.2635 0.170 Uiso 1 1 calc R . .
C5 C -0.0337(8) 0.8910(6) 0.3525(6) 0.113(3) Uani 1 1 d . . .
H5A H -0.0244 0.9217 0.3848 0.135 Uiso 1 1 calc R . .
C6 C -0.0110(6) 0.7916(5) 0.3809(5) 0.084(2) Uani 1 1 d . . .
H6A H 0.0138 0.7566 0.4311 0.101 Uiso 1 1 calc R . .
C7 C 0.4687(5) 0.8738(4) 0.4963(4) 0.0674(16) Uani 1 1 d . . .
C8 C 0.5231(5) 0.9225(4) 0.4150(4) 0.0647(15) Uani 1 1 d . . .
C9 C 0.6188(6) 0.9151(5) 0.4044(5) 0.0834(19) Uani 1 1 d . . .
H9B H 0.6530 0.9485 0.3510 0.100 Uiso 1 1 calc R . .
C10 C 0.6645(7) 0.8581(7) 0.4732(7) 0.105(3) Uani 1 1 d . . .
H10A H 0.7298 0.8524 0.4652 0.126 Uiso 1 1 calc R . .
C11 C 0.6140(7) 0.8103(6) 0.5524(6) 0.101(3) Uani 1 1 d . . .
H11A H 0.6453 0.7724 0.5981 0.121 Uiso 1 1 calc R . .
C12 C 0.5152(7) 0.8175(5) 0.5659(5) 0.088(2) Uani 1 1 d . . .
H12A H 0.4811 0.7852 0.6205 0.105 Uiso 1 1 calc R . .
C13 C 0.2358(5) 0.7252(5) 0.0782(5) 0.0779(18) Uani 1 1 d . . .
H13A H 0.1717 0.7688 0.0743 0.094 Uiso 1 1 calc R . .
C14 C 0.3140(6) 0.7588(6) 0.0553(5) 0.089(2) Uani 1 1 d . . .
H14A H 0.3015 0.8237 0.0360 0.107 Uiso 1 1 calc R . .
C15 C 0.4056(6) 0.6970(7) 0.0614(5) 0.090(2) Uani 1 1 d . . .
H15A H 0.4576 0.7191 0.0452 0.108 Uiso 1 1 calc R . .
C16 C 0.4249(5) 0.5991(6) 0.0919(4) 0.0733(18) Uani 1 1 d . . .
C17 C 0.5221(5) 0.5279(7) 0.1028(5) 0.087(2) Uani 1 1 d . . .
H17A H 0.5756 0.5469 0.0893 0.104 Uiso 1 1 calc R . .
C18 C 0.5358(5) 0.4361(7) 0.1319(5) 0.091(2) Uani 1 1 d . . .
H18A H 0.5985 0.3925 0.1395 0.109 Uiso 1 1 calc R . .
C19 C 0.4576(4) 0.4019(5) 0.1518(4) 0.0712(18) Uani 1 1 d . . .
C20 C 0.4697(6) 0.3061(5) 0.1789(5) 0.083(2) Uani 1 1 d . . .
H20A H 0.5317 0.2596 0.1856 0.100 Uiso 1 1 calc R . .
C21 C 0.3917(6) 0.2803(5) 0.1953(5) 0.083(2) Uani 1 1 d . . .
H21A H 0.3997 0.2163 0.2134 0.100 Uiso 1 1 calc R . .
C22 C 0.3001(5) 0.3498(4) 0.1851(4) 0.0678(16) Uani 1 1 d . . .
H22A H 0.2466 0.3309 0.1981 0.081 Uiso 1 1 calc R . .
C23 C 0.3613(4) 0.4698(4) 0.1412(3) 0.0560(13) Uani 1 1 d . . .
C24 C 0.3444(4) 0.5687(4) 0.1128(3) 0.0569(13) Uani 1 1 d . . .
C25 C 0.0069(5) 0.4249(5) 0.2578(5) 0.0798(19) Uani 1 1 d . . .
H25A H -0.0112 0.4483 0.3094 0.096 Uiso 1 1 calc R . .
C26 C -0.0222(5) 0.3517(6) 0.2688(6) 0.094(2) Uani 1 1 d . . .
H26A H -0.0583 0.3260 0.3269 0.113 Uiso 1 1 calc R . .
C27 C 0.0026(5) 0.3177(5) 0.1935(7) 0.091(2) Uani 1 1 d . . .
H27A H -0.0171 0.2686 0.2009 0.109 Uiso 1 1 calc R . .
C28 C 0.0575(5) 0.3552(5) 0.1043(6) 0.0747(19) Uani 1 1 d . . .
C29 C 0.0839(6) 0.3273(6) 0.0226(7) 0.087(2) Uani 1 1 d . . .
H29A H 0.0666 0.2781 0.0256 0.105 Uiso 1 1 calc R . .
C30 C 0.1322(6) 0.3681(6) -0.0585(7) 0.091(2) Uani 1 1 d . . .
H30A H 0.1473 0.3476 -0.1111 0.109 Uiso 1 1 calc R . .
C31 C 0.1625(4) 0.4443(5) -0.0678(5) 0.0723(18) Uani 1 1 d . . .
C32 C 0.2117(5) 0.4921(7) -0.1517(5) 0.091(3) Uani 1 1 d . . .
H32A H 0.2314 0.4728 -0.2062 0.110 Uiso 1 1 calc R . .
C33 C 0.2312(5) 0.5672(6) -0.1539(5) 0.081(2) Uani 1 1 d . . .
H33A H 0.2614 0.6010 -0.2099 0.097 Uiso 1 1 calc R . .
C34 C 0.2051(4) 0.5925(5) -0.0709(4) 0.0650(15) Uani 1 1 d . . .
H34A H 0.2194 0.6431 -0.0727 0.078 Uiso 1 1 calc R . .
C35 C 0.1376(4) 0.4746(4) 0.0131(4) 0.0569(13) Uani 1 1 d . . .
C36 C 0.0847(4) 0.4300(4) 0.0999(5) 0.0603(14) Uani 1 1 d . . .
C37 C 0.5906(5) 0.7810(5) 0.0956(5) 0.0739(17) Uani 1 1 d . . .
H37A H 0.6363 0.7354 0.1274 0.089 Uiso 1 1 calc R . .
C38 C 0.6254(6) 0.7996(6) -0.0006(5) 0.084(2) Uani 1 1 d . . .
H38A H 0.6919 0.7653 -0.0316 0.101 Uiso 1 1 calc R . .
C39 C 0.5616(6) 0.8682(6) -0.0485(5) 0.089(2) Uani 1 1 d . . .
H39A H 0.5842 0.8834 -0.1129 0.106 Uiso 1 1 calc R . .
C40 C 0.4604(6) 0.9161(5) 0.0007(4) 0.0702(17) Uani 1 1 d . . .
C41 C 0.3863(8) 0.9888(6) -0.0447(5) 0.092(2) Uani 1 1 d . . .
H41A H 0.4052 1.0055 -0.1090 0.110 Uiso 1 1 calc R . .
C42 C 0.2914(7) 1.0319(5) 0.0046(6) 0.089(2) Uani 1 1 d . . .
H42A H 0.2448 1.0777 -0.0263 0.107 Uiso 1 1 calc R . .
C43 C 0.2588(5) 1.0100(5) 0.1034(5) 0.0770(18) Uani 1 1 d . . .
C44 C 0.1604(6) 1.0549(6) 0.1581(6) 0.096(2) Uani 1 1 d . . .
H44A H 0.1115 1.1009 0.1298 0.116 Uiso 1 1 calc R . .
C45 C 0.1361(6) 1.0330(6) 0.2487(7) 0.112(3) Uani 1 1 d . . .
H45A H 0.0701 1.0627 0.2843 0.135 Uiso 1 1 calc R . .
C46 C 0.2103(5) 0.9639(6) 0.2919(5) 0.094(2) Uani 1 1 d . . .
H46A H 0.1927 0.9499 0.3561 0.112 Uiso 1 1 calc R . .
C47 C 0.3295(4) 0.9414(4) 0.1488(4) 0.0619(14) Uani 1 1 d . . .
C48 C 0.4316(4) 0.8919(4) 0.0971(4) 0.0568(13) Uani 1 1 d . . .
C49 C 0.6419(4) 0.6801(4) 0.3516(4) 0.0622(14) Uani 1 1 d . . .
H49A H 0.6506 0.7374 0.3372 0.075 Uiso 1 1 calc R . .
C50 C 0.7128(4) 0.5964(5) 0.3864(4) 0.0722(18) Uani 1 1 d . . .
H50A H 0.7665 0.5984 0.3964 0.087 Uiso 1 1 calc R . .
C51 C 0.7019(4) 0.5117(5) 0.4054(4) 0.0707(17) Uani 1 1 d . . .
H51A H 0.7484 0.4555 0.4286 0.085 Uiso 1 1 calc R . .
C52 C 0.6218(4) 0.5093(4) 0.3903(4) 0.0613(15) Uani 1 1 d . . .
C53 C 0.6060(6) 0.4237(5) 0.4080(5) 0.0792(19) Uani 1 1 d . . .
H53A H 0.6514 0.3658 0.4302 0.095 Uiso 1 1 calc R . .
C54 C 0.5264(6) 0.4254(5) 0.3929(5) 0.081(2) Uani 1 1 d . . .
H54A H 0.5196 0.3682 0.4023 0.097 Uiso 1 1 calc R . .
C55 C 0.4526(5) 0.5123(5) 0.3631(4) 0.0705(17) Uani 1 1 d . . .
C56 C 0.3651(7) 0.5165(7) 0.3515(5) 0.089(2) Uani 1 1 d . . .
H56A H 0.3544 0.4610 0.3623 0.107 Uiso 1 1 calc R . .
C57 C 0.2973(6) 0.6024(7) 0.3245(5) 0.090(2) Uani 1 1 d . . .
H57A H 0.2392 0.6064 0.3171 0.108 Uiso 1 1 calc R . .
C58 C 0.3144(5) 0.6837(6) 0.3082(5) 0.0804(19) Uani 1 1 d . . .
H58A H 0.2672 0.7421 0.2890 0.096 Uiso 1 1 calc R . .
C59 C 0.4653(4) 0.5974(4) 0.3452(4) 0.0573(13) Uani 1 1 d . . .
C60 C 0.5519(4) 0.5967(4) 0.3569(3) 0.0524(12) Uani 1 1 d . . .
O1 O 0.0695(3) 0.5920(3) 0.4526(3) 0.0645(10) Uani 1 1 d . . .
H1A H 0.0763 0.5389 0.4860 0.097 Uiso 1 1 calc R . .
O2 O 0.0922(3) 0.5533(3) 0.2960(2) 0.0628(10) Uani 1 1 d . . .
O3 O -0.0924(3) 0.5775(3) 0.4398(2) 0.0636(10) Uani 1 1 d . . .
O4 O -0.1456(4) 0.8270(4) 0.1370(3) 0.0977(16) Uani 1 1 d . . .
O5 O -0.1144(4) 0.6764(4) 0.2489(3) 0.0828(13) Uani 1 1 d . . .
O6 O 0.0237(3) 0.7104(3) 0.1226(3) 0.0649(10) Uani 1 1 d . . .
O7 O 0.3088(5) 0.8026(4) 0.6243(3) 0.1088(18) Uani 1 1 d . . .
O8 O 0.3428(3) 0.8263(3) 0.4394(3) 0.0776(12) Uani 1 1 d . . .
O9 O 0.2466(4) 0.9787(4) 0.5224(4) 0.1131(19) Uani 1 1 d . . .
H9A H 0.2637 1.0157 0.4743 0.170 Uiso 1 1 calc R . .
O10 O 0.3675(4) 1.0359(3) 0.3517(3) 0.0892(14) Uani 1 1 d . . .
O11 O 0.5013(3) 0.9126(3) 0.2723(3) 0.0700(11) Uani 1 1 d . . .
O12 O 0.5308(4) 1.0496(3) 0.2609(3) 0.0846(13) Uani 1 1 d . . .
O1W O -0.1970(5) 0.6316(4) 0.6112(3) 0.154(3) Uani 1 1 d . . .
H1WA H -0.1653 0.6152 0.5592 0.231 Uiso 1 1 d R . .
H1WB H -0.1565 0.6073 0.6434 0.231 Uiso 1 1 d R . .
O2W O 0.7143(7) 1.0755(9) 0.1530(8) 0.237(5) Uani 1 1 d . . .
H2WB H 0.6581 1.0678 0.1861 0.355 Uiso 1 1 d R . .
H2WA H 0.7034 1.1346 0.1317 0.355 Uiso 1 1 d R . .
O3W O 0.1758(7) 1.2080(7) 0.3649(8) 0.219(5) Uani 1 1 d . . .
H3WB H 0.2308 1.1595 0.3609 0.328 Uiso 1 1 d R . .
H3WA H 0.1258 1.1910 0.4020 0.328 Uiso 1 1 d R . .
O4W O 0.2549(7) 0.7946(6) 0.8095(5) 0.184(4) Uani 1 1 d . . .
H4WA H 0.2721 0.7962 0.7521 0.276 Uiso 1 1 d R . .
H4WB H 0.2000 0.8414 0.8241 0.276 Uiso 1 1 d R . .
O5W O 0.0432(6) 0.8457(6) -0.0677(6) 0.169(3) Uiso 1 1 d . . .
H5WB H 0.0383 0.8076 -0.0151 0.254 Uiso 1 1 d R . .
H5WA H -0.0076 0.8978 -0.0629 0.254 Uiso 1 1 d R . .
O6W O 0.1772(7) 0.7543(9) 0.5121(9) 0.258(6) Uani 1 1 d . . .
H6WA H 0.2254 0.7750 0.4912 0.387 Uiso 1 1 d R . .
H6WB H 0.1378 0.7849 0.4785 0.387 Uiso 1 1 d R . .
O7W O 0.1168(9) 0.8237(10) 0.6974(13) 0.395(13) Uani 1 1 d . . .
H7WB H 0.1795 0.8168 0.6752 0.592 Uiso 1 1 d R . .
H7WA H 0.1013 0.8082 0.6623 0.592 Uiso 1 1 d R . .
O8W O 0.1042(12) 0.9698(13) 0.0015(10) 0.355(11) Uani 1 1 d . . .
H8WA H 0.0877 0.9374 -0.0163 0.532 Uiso 1 1 d R . .
H8WB H 0.1585 0.9346 0.0164 0.532 Uiso 1 1 d R . .
O9W O 0.0156(12) 1.100(2) 0.4523(13) 0.289(15) Uani 0.50 1 d P . .

loop_
_atom_site_aniso_label
_atom_site_aniso_U_11
_atom_site_aniso_U_22
_atom_site_aniso_U_33
_atom_site_aniso_U_23
_atom_site_aniso_U_13
_atom_site_aniso_U_12
Mn1 0.0489(4) 0.0498(4) 0.0485(4) -0.0117(3) -0.0171(3) -0.0158(4)
Mn2 0.0540(5) 0.0558(5) 0.0584(5) -0.0063(4) -0.0242(4) -0.0125(4)
As1 0.0490(3) 0.0562(3) 0.0444(3) -0.0089(2) -0.0178(2) -0.0178(2)
As2 0.0779(5) 0.0690(4) 0.0613(4) -0.0176(3) -0.0118(3) -0.0134(4)
S1 0.0564(8) 0.0630(9) 0.0584(8) -0.0074(7) -0.0283(6) -0.0109(7)
S2 0.0796(10) 0.0514(8) 0.0626(8) -0.0076(7) -0.0281(8) -0.0183(8)
N1 0.069(3) 0.065(3) 0.054(2) -0.004(2) -0.023(2) -0.032(3)
N2 0.055(3) 0.057(3) 0.054(2) -0.019(2) -0.020(2) -0.010(2)
N3 0.058(3) 0.061(3) 0.068(3) -0.014(2) -0.019(2) -0.022(2)
N4 0.042(2) 0.063(3) 0.055(2) -0.018(2) -0.0207(19) -0.008(2)
N5 0.055(3) 0.062(3) 0.061(3) -0.015(2) -0.020(2) -0.018(2)
N6 0.056(3) 0.067(3) 0.067(3) -0.014(3) -0.026(2) -0.002(2)
N7 0.055(2) 0.054(3) 0.055(2) 0.000(2) -0.025(2) -0.020(2)
N8 0.054(3) 0.075(3) 0.057(2) -0.008(2) -0.022(2) -0.027(2)
C1 0.061(3) 0.059(3) 0.055(3) -0.014(3) -0.021(3) -0.018(3)
C2 0.059(3) 0.050(3) 0.064(3) -0.013(3) -0.020(3) -0.007(3)
C3 0.147(7) 0.053(4) 0.098(5) -0.003(4) -0.065(5) -0.017(4)
C4 0.224(12) 0.051(4) 0.151(9) -0.017(5) -0.086(9) -0.029(6)
C5 0.181(9) 0.077(5) 0.106(6) -0.028(5) -0.061(6) -0.046(6)
C6 0.110(5) 0.078(5) 0.082(4) -0.019(4) -0.043(4) -0.034(4)
C7 0.083(4) 0.052(3) 0.054(3) -0.020(3) -0.023(3) -0.007(3)
C8 0.073(4) 0.050(3) 0.073(4) -0.023(3) -0.037(3) -0.003(3)
C9 0.083(5) 0.078(5) 0.093(5) -0.025(4) -0.038(4) -0.017(4)
C10 0.102(6) 0.105(7) 0.128(7) -0.041(6) -0.060(6) -0.020(5)
C11 0.122(7) 0.083(5) 0.103(6) -0.032(5) -0.078(6) 0.006(5)
C12 0.116(6) 0.063(4) 0.080(4) -0.012(4) -0.052(4) -0.012(4)
C13 0.089(5) 0.058(4) 0.095(5) -0.011(3) -0.037(4) -0.030(4)
C14 0.108(6) 0.080(5) 0.110(6) -0.007(4) -0.049(5) -0.054(5)
C15 0.092(5) 0.131(7) 0.082(5) -0.034(5) -0.016(4) -0.069(5)
C16 0.072(4) 0.105(6) 0.061(3) -0.021(4) -0.018(3) -0.046(4)
C17 0.061(4) 0.136(7) 0.078(4) -0.031(5) -0.013(3) -0.048(5)
C18 0.051(4) 0.131(7) 0.089(5) -0.033(5) -0.026(3) -0.020(4)
C19 0.050(3) 0.093(5) 0.055(3) -0.029(3) -0.018(3) -0.002(3)
C20 0.076(4) 0.077(5) 0.069(4) -0.024(4) -0.031(3) 0.008(4)
C21 0.085(5) 0.064(4) 0.081(4) -0.020(3) -0.032(4) 0.000(4)
C22 0.070(4) 0.054(3) 0.067(3) -0.014(3) -0.025(3) -0.009(3)
C23 0.046(3) 0.075(4) 0.046(3) -0.021(3) -0.014(2) -0.015(3)
C24 0.049(3) 0.078(4) 0.047(3) -0.016(3) -0.013(2) -0.025(3)
C25 0.071(4) 0.076(4) 0.086(4) 0.001(4) -0.018(3) -0.040(4)
C26 0.067(4) 0.080(5) 0.112(6) 0.001(5) -0.017(4) -0.033(4)
C27 0.065(4) 0.057(4) 0.150(8) -0.014(5) -0.042(5) -0.019(3)
C28 0.053(3) 0.060(4) 0.128(6) -0.031(4) -0.051(4) -0.005(3)
C29 0.075(5) 0.075(5) 0.135(7) -0.047(5) -0.056(5) -0.006(4)
C30 0.073(4) 0.091(5) 0.134(7) -0.068(5) -0.060(5) 0.009(4)
C31 0.049(3) 0.079(4) 0.095(5) -0.051(4) -0.035(3) 0.008(3)
C32 0.059(4) 0.133(7) 0.078(4) -0.058(5) -0.033(3) 0.007(4)
C33 0.059(4) 0.114(6) 0.060(3) -0.029(4) -0.015(3) -0.018(4)
C34 0.050(3) 0.081(4) 0.057(3) -0.018(3) -0.018(3) -0.013(3)
C35 0.045(3) 0.061(3) 0.069(3) -0.025(3) -0.028(3) -0.004(2)
C36 0.047(3) 0.051(3) 0.093(4) -0.027(3) -0.037(3) -0.002(2)
C37 0.058(3) 0.076(4) 0.078(4) -0.025(4) -0.017(3) -0.015(3)
C38 0.073(4) 0.102(6) 0.080(4) -0.041(4) -0.003(4) -0.036(4)
C39 0.109(6) 0.117(6) 0.064(4) -0.026(4) -0.014(4) -0.066(5)
C40 0.102(5) 0.072(4) 0.057(3) 0.003(3) -0.033(3) -0.054(4)
C41 0.149(7) 0.085(5) 0.065(4) 0.011(4) -0.057(5) -0.061(5)
C42 0.112(6) 0.068(4) 0.098(5) 0.006(4) -0.071(5) -0.025(4)
C43 0.086(4) 0.060(4) 0.092(5) 0.005(3) -0.061(4) -0.018(3)
C44 0.083(5) 0.080(5) 0.106(6) -0.011(5) -0.054(5) 0.003(4)
C45 0.067(4) 0.094(6) 0.133(8) -0.030(6) -0.038(5) 0.016(4)
C46 0.061(4) 0.097(6) 0.088(5) -0.017(4) -0.024(4) -0.001(4)
C47 0.066(3) 0.055(3) 0.068(3) -0.001(3) -0.036(3) -0.020(3)
C48 0.066(3) 0.056(3) 0.058(3) -0.004(3) -0.027(3) -0.028(3)
C49 0.054(3) 0.071(4) 0.071(3) -0.012(3) -0.029(3) -0.024(3)
C50 0.050(3) 0.098(5) 0.064(3) -0.016(4) -0.025(3) -0.018(3)
C51 0.055(3) 0.066(4) 0.058(3) -0.002(3) -0.016(3) -0.005(3)
C52 0.055(3) 0.064(4) 0.046(3) -0.010(3) -0.010(2) -0.013(3)
C53 0.089(5) 0.054(4) 0.071(4) -0.008(3) -0.016(4) -0.019(3)
C54 0.102(5) 0.062(4) 0.075(4) -0.011(3) -0.010(4) -0.045(4)
C55 0.072(4) 0.090(5) 0.053(3) -0.023(3) 0.000(3) -0.043(4)
C56 0.120(6) 0.126(7) 0.058(4) -0.018(4) -0.006(4) -0.094(6)
C57 0.091(5) 0.142(8) 0.072(4) -0.023(5) -0.012(4) -0.080(6)
C58 0.066(4) 0.111(6) 0.071(4) -0.017(4) -0.020(3) -0.041(4)
C59 0.066(3) 0.067(4) 0.047(3) -0.013(3) -0.013(3) -0.034(3)
C60 0.056(3) 0.051(3) 0.041(2) -0.006(2) -0.012(2) -0.018(2)
O1 0.066(2) 0.079(3) 0.059(2) -0.005(2) -0.0311(18) -0.032(2)
O2 0.070(2) 0.058(2) 0.0454(18) -0.0079(17) -0.0236(17) -0.0085(19)
O3 0.060(2) 0.081(3) 0.054(2) 0.0044(19) -0.0268(18) -0.035(2)
O4 0.080(3) 0.102(4) 0.087(3) -0.013(3) -0.055(3) 0.008(3)
O5 0.095(3) 0.107(4) 0.067(2) -0.005(3) -0.034(2) -0.056(3)
O6 0.068(2) 0.059(2) 0.058(2) -0.0092(19) -0.0248(19) -0.0127(19)
O7 0.134(4) 0.094(4) 0.066(3) -0.017(3) -0.008(3) -0.035(3)
O8 0.078(3) 0.088(3) 0.065(2) -0.017(2) -0.016(2) -0.033(2)
O9 0.086(3) 0.083(4) 0.119(4) -0.037(3) -0.006(3) -0.001(3)
O10 0.084(3) 0.075(3) 0.087(3) -0.007(3) -0.036(3) -0.011(3)
O11 0.096(3) 0.065(3) 0.058(2) -0.006(2) -0.029(2) -0.037(2)
O12 0.109(3) 0.067(3) 0.087(3) -0.005(2) -0.034(3) -0.044(3)
O1W 0.153(5) 0.114(5) 0.069(3) -0.022(3) -0.032(3) 0.052(4)
O2W 0.163(8) 0.320(15) 0.255(11) -0.015(11) -0.087(8) -0.125(9)
O3W 0.153(7) 0.182(9) 0.271(11) -0.007(8) -0.085(7) -0.034(6)
O4W 0.237(9) 0.173(8) 0.115(5) -0.001(5) -0.067(6) -0.064(7)
O6W 0.159(8) 0.259(12) 0.289(13) 0.057(10) -0.070(8) -0.109(8)
O7W 0.198(11) 0.268(15) 0.62(3) -0.162(18) 0.107(15) -0.164(11)
O8W 0.363(19) 0.48(3) 0.282(15) 0.140(16) -0.174(15) -0.30(2)
O9W 0.106(10) 0.54(4) 0.207(18) -0.27(2) -0.057(12) 0.051(18)

loop_
_atom_type_symbol
_atom_type_description
_atom_type_scat_dispersion_real
_atom_type_scat_dispersion_imag
_atom_type_scat_source
C C 0.0033 0.0016 'International Tables Vol C Tables 4.2.6.8 and 6.1.1.4'
H H 0.0000 0.0000 'International Tables Vol C Tables 4.2.6.8 and 6.1.1.4'
N N 0.0061 0.0033 'International Tables Vol C Tables 4.2.6.8 and 6.1.1.4'
O O 0.0106 0.0060 'International Tables Vol C Tables 4.2.6.8 and 6.1.1.4'
S S 0.1246 0.1234 'International Tables Vol C Tables 4.2.6.8 and 6.1.1.4'
Mn Mn 0.3368 0.7283 'International Tables Vol C Tables 4.2.6.8 and 6.1.1.4'
As As 0.0499 2.0058 'International Tables Vol C Tables 4.2.6.8 and 6.1.1.4'

loop_
_geom_angle_atom_site_label_1
_geom_angle_atom_site_label_2
_geom_angle_atom_site_label_3
_geom_angle
_geom_angle_site_symmetry_1
_geom_angle_site_symmetry_3
_geom_angle_publ_flag
O2 Mn1 O6 99.23(15) . . ?
O2 Mn1 N3 92.28(17) . . ?
O6 Mn1 N3 109.20(17) . . ?
O2 Mn1 N1 98.09(17) . . ?
O6 Mn1 N1 87.50(17) . . ?
N3 Mn1 N1 158.72(18) . . ?
O2 Mn1 N4 164.54(17) . . ?
O6 Mn1 N4 89.73(15) . . ?
N3 Mn1 N4 72.80(18) . . ?
N1 Mn1 N4 94.85(16) . . ?
O2 Mn1 N2 88.86(15) . . ?
O6 Mn1 N2 158.98(16) . . ?
N3 Mn1 N2 89.68(17) . . ?
N1 Mn1 N2 72.09(17) . . ?
N4 Mn1 N2 87.09(15) . . ?
O8 Mn2 O11 96.78(17) . . ?
O8 Mn2 N6 94.27(18) . . ?
O11 Mn2 N6 94.13(18) . . ?
O8 Mn2 N7 96.85(17) . . ?
O11 Mn2 N7 95.16(17) . . ?
N6 Mn2 N7 164.56(19) . . ?
O8 Mn2 N8 93.54(18) . . ?
O11 Mn2 N8 165.69(17) . . ?
N6 Mn2 N8 94.96(19) . . ?
N7 Mn2 N8 73.73(16) . . ?
O8 Mn2 N5 167.23(18) . . ?
O11 Mn2 N5 82.36(16) . . ?
N6 Mn2 N5 73.13(17) . . ?
N7 Mn2 N5 95.92(16) . . ?
N8 Mn2 N5 89.73(17) . . ?
O3 As1 O2 115.5(2) . . ?
O3 As1 O1 107.80(18) . . ?
O2 As1 O1 105.29(19) . . ?
O3 As1 C1 116.2(2) . . ?
O2 As1 C1 110.4(2) . . ?
O1 As1 C1 99.8(2) . . ?
O7 As2 O8 112.7(3) . . ?
O7 As2 O9 106.2(3) . . ?
O8 As2 O9 108.4(3) . . ?
O7 As2 C7 108.7(3) . . ?
O8 As2 C7 111.1(2) . . ?
O9 As2 C7 109.6(3) . . ?
O5 S1 O4 116.8(3) . . ?
O5 S1 O6 109.9(3) . . ?
O4 S1 O6 110.8(3) . . ?
O5 S1 C2 106.0(3) . . ?
O4 S1 C2 107.3(3) . . ?
O6 S1 C2 105.2(3) . . ?
O12 S2 O10 113.4(3) . . ?
O12 S2 O11 111.7(3) . . ?
O10 S2 O11 111.5(3) . . ?
O12 S2 C8 107.5(3) . . ?
O10 S2 C8 108.5(3) . . ?
O11 S2 C8 103.6(3) . . ?
C13 N1 C24 118.8(5) . . ?
C13 N1 Mn1 125.4(4) . . ?
C24 N1 Mn1 115.5(4) . . ?
C22 N2 C23 118.0(5) . . ?
C22 N2 Mn1 127.0(4) . . ?
C23 N2 Mn1 114.4(4) . . ?
C25 N3 C36 119.3(6) . . ?
C25 N3 Mn1 125.2(5) . . ?
C36 N3 Mn1 115.1(4) . . ?
C34 N4 C35 118.6(5) . . ?
C34 N4 Mn1 126.8(4) . . ?
C35 N4 Mn1 114.4(4) . . ?
C37 N5 C48 117.9(5) . . ?
C37 N5 Mn2 128.1(4) . . ?
C48 N5 Mn2 113.6(4) . . ?
C46 N6 C47 118.4(5) . . ?
C46 N6 Mn2 125.2(5) . . ?
C47 N6 Mn2 116.3(4) . . ?
C49 N7 C60 118.6(5) . . ?
C49 N7 Mn2 126.4(4) . . ?
C60 N7 Mn2 114.5(3) . . ?
C58 N8 C59 118.2(6) . . ?
C58 N8 Mn2 127.3(5) . . ?
C59 N8 Mn2 114.4(4) . . ?
C2 C1 C6 119.1(6) . . ?
C2 C1 As1 126.1(5) . . ?
C6 C1 As1 114.8(5) . . ?
C3 C2 C1 119.3(6) . . ?
C3 C2 S1 117.8(5) . . ?
C1 C2 S1 122.9(5) . . ?
C4 C3 C2 121.4(8) . . ?
C4 C3 H3A 119.3 . . ?
C2 C3 H3A 119.3 . . ?
C5 C4 C3 120.3(8) . . ?
C5 C4 H4A 119.8 . . ?
C3 C4 H4A 119.8 . . ?
C4 C5 C6 120.6(8) . . ?
C4 C5 H5A 119.7 . . ?
C6 C5 H5A 119.7 . . ?
C1 C6 C5 119.0(7) . . ?
C1 C6 H6A 120.5 . . ?
C5 C6 H6A 120.5 . . ?
C12 C7 C8 118.3(6) . . ?
C12 C7 As2 114.2(5) . . ?
C8 C7 As2 127.3(5) . . ?
C9 C8 C7 121.0(6) . . ?
C9 C8 S2 116.9(5) . . ?
C7 C8 S2 121.9(5) . . ?
C8 C9 C10 120.2(8) . . ?
C8 C9 H9B 119.9 . . ?
C10 C9 H9B 119.9 . . ?
C11 C10 C9 120.1(8) . . ?
C11 C10 H10A 119.9 . . ?
C9 C10 H10A 119.9 . . ?
C10 C11 C12 121.0(7) . . ?
C10 C11 H11A 119.5 . . ?
C12 C11 H11A 119.5 . . ?
C7 C12 C11 119.3(7) . . ?
C7 C12 H12A 120.3 . . ?
C11 C12 H12A 120.3 . . ?
N1 C13 C14 121.7(6) . . ?
N1 C13 H13A 119.2 . . ?
C14 C13 H13A 119.2 . . ?
C15 C14 C13 119.6(7) . . ?
C15 C14 H14A 120.2 . . ?
C13 C14 H14A 120.2 . . ?
C14 C15 C16 120.8(7) . . ?
C14 C15 H15A 119.6 . . ?
C16 C15 H15A 119.6 . . ?
C15 C16 C24 117.6(6) . . ?
C15 C16 C17 123.8(7) . . ?
C24 C16 C17 118.6(7) . . ?
C18 C17 C16 121.0(7) . . ?
C18 C17 H17A 119.5 . . ?
C16 C17 H17A 119.5 . . ?
C17 C18 C19 122.3(7) . . ?
C17 C18 H18A 118.8 . . ?
C19 C18 H18A 118.8 . . ?
C20 C19 C23 117.3(6) . . ?
C20 C19 C18 124.4(7) . . ?
C23 C19 C18 118.3(7) . . ?
C21 C20 C19 120.3(6) . . ?
C21 C20 H20A 119.8 . . ?
C19 C20 H20A 119.8 . . ?
C20 C21 C22 119.3(7) . . ?
C20 C21 H21A 120.3 . . ?
C22 C21 H21A 120.3 . . ?
N2 C22 C21 123.5(7) . . ?
N2 C22 H22A 118.2 . . ?
C21 C22 H22A 118.2 . . ?
N2 C23 C24 118.4(5) . . ?
N2 C23 C19 121.5(6) . . ?
C24 C23 C19 120.1(6) . . ?
N1 C24 C16 121.5(6) . . ?
N1 C24 C23 118.9(5) . . ?
C16 C24 C23 119.6(6) . . ?
N3 C25 C26 122.6(8) . . ?
N3 C25 H25A 118.7 . . ?
C26 C25 H25A 118.7 . . ?
C27 C26 C25 119.2(7) . . ?
C27 C26 H26A 120.4 . . ?
C25 C26 H26A 120.4 . . ?
C26 C27 C28 121.7(7) . . ?
C26 C27 H27A 119.2 . . ?
C28 C27 H27A 119.2 . . ?
C29 C28 C27 126.0(7) . . ?
C29 C28 C36 118.9(7) . . ?
C27 C28 C36 115.1(7) . . ?
C30 C29 C28 122.4(7) . . ?
C30 C29 H29A 118.8 . . ?
C28 C29 H29A 118.8 . . ?
C29 C30 C31 121.5(7) . . ?
C29 C30 H30A 119.2 . . ?
C31 C30 H30A 119.2 . . ?
C32 C31 C35 117.4(7) . . ?
C32 C31 C30 124.6(7) . . ?
C35 C31 C30 118.0(7) . . ?
C33 C32 C31 120.1(6) . . ?
C33 C32 H32A 119.9 . . ?
C31 C32 H32A 119.9 . . ?
C32 C33 C34 119.2(7) . . ?
C32 C33 H33A 120.4 . . ?
C34 C33 H33A 120.4 . . ?
N4 C34 C33 122.4(7) . . ?
N4 C34 H34A 118.8 . . ?
C33 C34 H34A 118.8 . . ?
N4 C35 C31 122.3(6) . . ?
N4 C35 C36 118.1(5) . . ?
C31 C35 C36 119.5(6) . . ?
N3 C36 C35 118.1(5) . . ?
N3 C36 C28 122.2(6) . . ?
C35 C36 C28 119.6(6) . . ?
N5 C37 C38 123.7(7) . . ?
N5 C37 H37A 118.2 . . ?
C38 C37 H37A 118.2 . . ?
C39 C38 C37 119.3(7) . . ?
C39 C38 H38A 120.4 . . ?
C37 C38 H38A 120.4 . . ?
C38 C39 C40 118.8(6) . . ?
C38 C39 H39A 120.6 . . ?
C40 C39 H39A 120.6 . . ?
C48 C40 C39 118.0(6) . . ?
C48 C40 C41 119.3(7) . . ?
C39 C40 C41 122.7(7) . . ?
C42 C41 C40 120.6(6) . . ?
C42 C41 H41A 119.7 . . ?
C40 C41 H41A 119.7 . . ?
C41 C42 C43 121.9(7) . . ?
C41 C42 H42A 119.0 . . ?
C43 C42 H42A 119.0 . . ?
C47 C43 C44 117.6(6) . . ?
C47 C43 C42 118.5(7) . . ?
C44 C43 C42 124.0(6) . . ?
C45 C44 C43 120.9(7) . . ?
C45 C44 H44A 119.6 . . ?
C43 C44 H44A 119.6 . . ?
C44 C45 C46 119.8(7) . . ?
C44 C45 H45A 120.1 . . ?
C46 C45 H45A 120.1 . . ?
N6 C46 C45 121.8(7) . . ?
N6 C46 H46A 119.1 . . ?
C45 C46 H46A 119.1 . . ?
N6 C47 C43 121.5(6) . . ?
N6 C47 C48 117.9(5) . . ?
C43 C47 C48 120.6(6) . . ?
N5 C48 C40 122.2(6) . . ?
N5 C48 C47 118.8(5) . . ?
C40 C48 C47 119.0(6) . . ?
N7 C49 C50 122.7(6) . . ?
N7 C49 H49A 118.7 . . ?
C50 C49 H49A 118.7 . . ?
C51 C50 C49 118.9(6) . . ?
C51 C50 H50A 120.5 . . ?
C49 C50 H50A 120.5 . . ?
C50 C51 C52 120.2(6) . . ?
C50 C51 H51A 119.9 . . ?
C52 C51 H51A 119.9 . . ?
C51 C52 C60 117.8(6) . . ?
C51 C52 C53 123.3(6) . . ?
C60 C52 C53 118.9(6) . . ?
C54 C53 C52 121.0(6) . . ?
C54 C53 H53A 119.5 . . ?
C52 C53 H53A 119.5 . . ?
C53 C54 C55 121.5(6) . . ?
C53 C54 H54A 119.3 . . ?
C55 C54 H54A 119.3 . . ?
C59 C55 C56 118.1(7) . . ?
C59 C55 C54 119.2(6) . . ?
C56 C55 C54 122.7(7) . . ?
C57 C56 C55 119.0(7) . . ?
C57 C56 H56A 120.5 . . ?
C55 C56 H56A 120.5 . . ?
C56 C57 C58 119.9(7) . . ?
C56 C57 H57A 120.0 . . ?
C58 C57 H57A 120.0 . . ?
N8 C58 C57 122.9(7) . . ?
N8 C58 H58A 118.5 . . ?
C57 C58 H58A 118.5 . . ?
N8 C59 C55 121.8(6) . . ?
N8 C59 C60 118.1(5) . . ?
C55 C59 C60 120.1(6) . . ?
N7 C60 C52 121.8(5) . . ?
N7 C60 C59 118.9(5) . . ?
C52 C60 C59 119.3(5) . . ?
As1 O1 H1A 109.5 . . ?
As1 O2 Mn1 138.9(2) . . ?
S1 O6 Mn1 123.6(2) . . ?
As2 O8 Mn2 138.3(3) . . ?
As2 O9 H9A 109.5 . . ?
S2 O11 Mn2 132.1(3) . . ?
H1WA O1W H1WB 109.5 . . ?
H2WB O2W H2WA 109.5 . . ?
H3WB O3W H3WA 109.5 . . ?
H4WA O4W H4WB 109.5 . . ?
H5WB O5W H5WA 109.5 . . ?
H6WA O6W H6WB 109.5 . . ?
H7WB O7W H7WA 109.5 . . ?
H8WA O8W H8WB 109.5 . . ?

loop_
_geom_bond_atom_site_label_1
_geom_bond_atom_site_label_2
_geom_bond_distance
_geom_bond_site_symmetry_2
_geom_bond_publ_flag
Mn1 O2 2.073(4) . ?
Mn1 O6 2.155(4) . ?
Mn1 N3 2.260(5) . ?
Mn1 N1 2.295(5) . ?
Mn1 N4 2.300(4) . ?
Mn1 N2 2.328(4) . ?
Mn2 O8 2.084(4) . ?
Mn2 O11 2.181(4) . ?
Mn2 N6 2.246(5) . ?
Mn2 N7 2.261(4) . ?
Mn2 N8 2.285(5) . ?
Mn2 N5 2.330(5) . ?
As1 O3 1.651(4) . ?
As1 O2 1.657(4) . ?
As1 O1 1.724(4) . ?
As1 C1 1.917(6) . ?
As2 O7 1.635(5) . ?
As2 O8 1.654(5) . ?
As2 O9 1.716(5) . ?
As2 C7 1.919(7) . ?
S1 O5 1.426(5) . ?
S1 O4 1.430(4) . ?
S1 O6 1.483(4) . ?
S1 C2 1.757(7) . ?
S2 O12 1.433(5) . ?
S2 O10 1.445(5) . ?
S2 O11 1.459(4) . ?
S2 C8 1.780(6) . ?
N1 C13 1.347(8) . ?
N1 C24 1.352(7) . ?
N2 C22 1.331(7) . ?
N2 C23 1.357(7) . ?
N3 C25 1.321(7) . ?
N3 C36 1.371(7) . ?
N4 C34 1.336(7) . ?
N4 C35 1.355(7) . ?
N5 C37 1.308(7) . ?
N5 C48 1.354(7) . ?
N6 C46 1.321(8) . ?
N6 C47 1.371(7) . ?
N7 C49 1.325(7) . ?
N7 C60 1.362(7) . ?
N8 C58 1.342(8) . ?
N8 C59 1.356(7) . ?
C1 C2 1.399(8) . ?
C1 C6 1.403(9) . ?
C2 C3 1.383(9) . ?
C3 C4 1.365(13) . ?
C3 H3A 0.9300 . ?
C4 C5 1.346(13) . ?
C4 H4A 0.9300 . ?
C5 C6 1.415(10) . ?
C5 H5A 0.9300 . ?
C6 H6A 0.9300 . ?
C7 C12 1.402(9) . ?
C7 C8 1.413(8) . ?
C8 C9 1.373(9) . ?
C9 C10 1.386(11) . ?
C9 H9B 0.9300 . ?
C10 C11 1.363(12) . ?
C10 H10A 0.9300 . ?
C11 C12 1.408(12) . ?
C11 H11A 0.9300 . ?
C12 H12A 0.9300 . ?
C13 C14 1.409(9) . ?
C13 H13A 0.9300 . ?
C14 C15 1.329(10) . ?
C14 H14A 0.9300 . ?
C15 C16 1.401(10) . ?
C15 H15A 0.9300 . ?
C16 C24 1.417(8) . ?
C16 C17 1.452(10) . ?
C17 C18 1.325(11) . ?
C17 H17A 0.9300 . ?
C18 C19 1.430(10) . ?
C18 H18A 0.9300 . ?
C19 C20 1.394(10) . ?
C19 C23 1.426(8) . ?
C20 C21 1.350(11) . ?
C20 H20A 0.9300 . ?
C21 C22 1.379(9) . ?
C21 H21A 0.9300 . ?
C22 H22A 0.9300 . ?
C23 C24 1.422(8) . ?
C25 C26 1.383(10) . ?
C25 H25A 0.9300 . ?
C26 C27 1.361(11) . ?
C26 H26A 0.9300 . ?
C27 C28 1.413(11) . ?
C27 H27A 0.9300 . ?
C28 C29 1.397(10) . ?
C28 C36 1.427(8) . ?
C29 C30 1.316(11) . ?
C29 H29A 0.9300 . ?
C30 C31 1.452(10) . ?
C30 H30A 0.9300 . ?
C31 C32 1.395(10) . ?
C31 C35 1.411(8) . ?
C32 C33 1.368(11) . ?
C32 H32A 0.9300 . ?
C33 C34 1.396(9) . ?
C33 H33A 0.9300 . ?
C34 H34A 0.9300 . ?
C35 C36 1.421(8) . ?
C37 C38 1.388(9) . ?
C37 H37A 0.9300 . ?
C38 C39 1.352(10) . ?
C38 H38A 0.9300 . ?
C39 C40 1.406(10) . ?
C39 H39A 0.9300 . ?
C40 C48 1.393(8) . ?
C40 C41 1.445(10) . ?
C41 C42 1.328(11) . ?
C41 H41A 0.9300 . ?
C42 C43 1.427(10) . ?
C42 H42A 0.9300 . ?
C43 C47 1.394(8) . ?
C43 C44 1.399(10) . ?
C44 C45 1.310(11) . ?
C44 H44A 0.9300 . ?
C45 C46 1.412(10) . ?
C45 H45A 0.9300 . ?
C46 H46A 0.9300 . ?
C47 C48 1.435(8) . ?
C49 C50 1.400(8) . ?
C49 H49A 0.9300 . ?
C50 C51 1.367(9) . ?
C50 H50A 0.9300 . ?
C51 C52 1.384(9) . ?
C51 H51A 0.9300 . ?
C52 C60 1.412(7) . ?
C52 C53 1.423(9) . ?
C53 C54 1.344(10) . ?
C53 H53A 0.9300 . ?
C54 C55 1.419(10) . ?
C54 H54A 0.9300 . ?
C55 C59 1.390(8) . ?
C55 C56 1.418(10) . ?
C56 C57 1.352(11) . ?
C56 H56A 0.9300 . ?
C57 C58 1.371(11) . ?
C57 H57A 0.9300 . ?
C58 H58A 0.9300 . ?
C59 C60 1.429(8) . ?
O1 H1A 0.8200 . ?
O9 H9A 0.8200 . ?
O1W H1WA 0.8501 . ?
O1W H1WB 0.8500 . ?
O2W H2WB 0.8500 . ?
O2W H2WA 0.8500 . ?
O3W H3WB 0.8501 . ?
O3W H3WA 0.8499 . ?
O4W H4WA 0.8500 . ?
O4W H4WB 0.8499 . ?
O5W H5WB 0.8500 . ?
O5W H5WA 0.8499 . ?
O6W H6WA 0.8500 . ?
O6W H6WB 0.8499 . ?
O7W H7WB 0.8500 . ?
O7W H7WA 0.8500 . ?
O8W H8WA 0.8499 . ?
O8W H8WB 0.8501 . ?

loop_
_geom_hbond_atom_site_label_D
_geom_hbond_atom_site_label_H
_geom_hbond_atom_site_label_A
_geom_hbond_distance_DH
_geom_hbond_distance_HA
_geom_hbond_distance_DA
_geom_hbond_angle_DHA
_geom_hbond_site_symmetry_A
O1 H1A O3 0.82 1.80 2.618(6) 179.1 2_566
O9 H9A O10 0.82 2.00 2.727(7) 147.9 .
O1W H1WA O3 0.85 1.95 2.801(7) 179.9 .
O1W H1WB O2 0.85 2.30 2.859(6) 123.4 2_566
O2W H2WB O12 0.85 1.93 2.780(10) 179.6 .
O2W H2WA O4W 0.85 2.16 2.672(15) 118.5 2_676
O4W H4WA O7 0.85 1.89 2.740(9) 178.8 .
O6W H6WB O9W 0.85 2.37 2.81(2) 112.9 2_576
O7W H7WB O7 0.85 1.76 2.605(12) 177.3 .
